data_4507584
loop_
_publ_author_name
'Goud, N. Rajesh'
'Suresh, Kuthuru'
'Nangia, Ashwini'

_publ_section_title
;
 Solubility and Stability Advantage of Aceclofenac Salts
;
_journal_issue 4
_journal_name_full 'Crystal Growth &amp; Design'
_journal_page_first 1590
_journal_paper_doi 10.1021/cg301825u
_journal_volume 13
_journal_year 2013
_chemical_formula_sum 'C18 H18 Cl2 N2 O4'
_chemical_formula_weight 397.24
_chemical_name_systematic
; 
Aceclofenac-piperazine(0.5)
;
_space_group_IT_number 14
_symmetry_cell_setting monoclinic
_symmetry_space_group_name_Hall '-P 2yn'
_symmetry_space_group_name_H-M 'P 1 21/n 1'
_atom_sites_solution_hydrogens geom
_atom_sites_solution_primary direct
_atom_sites_solution_secondary difmap
_audit_creation_method SHELXL-97
_cell_angle_alpha 90.00
_cell_angle_beta 94.038(2)
_cell_angle_gamma 90.00
_cell_formula_units_Z 4
_cell_length_a 9.1898(11)
_cell_length_b 5.5983(7)
_cell_length_c 34.890(4)
_cell_measurement_reflns_used 3282
_cell_measurement_temperature 100(2)
_cell_measurement_theta_max 23.95
_cell_measurement_theta_min 2.34
_cell_volume 1790.5(4)
_computing_cell_refinement 'Bruker SMART'
_computing_data_collection 'Bruker SMART'
_computing_data_reduction 'Bruker SAINT'
_computing_molecular_graphics 'Bruker SHELXTL'
_computing_publication_material 'Bruker SHELXTL'
_computing_structure_refinement 'SHELXL-97 (Sheldrick, 1997)'
_computing_structure_solution 'SHELXS-97 (Sheldrick, 1990)'
_diffrn_ambient_temperature 100(2)
_diffrn_measured_fraction_theta_full 0.997
_diffrn_measured_fraction_theta_max 0.997
_diffrn_measurement_device_type 'CCD area detector'
_diffrn_measurement_method 'phi and omega scans'
_diffrn_radiation_monochromator graphite
_diffrn_radiation_source 'fine-focus sealed tube'
_diffrn_radiation_type MoK\a
_diffrn_radiation_wavelength 0.71073
_diffrn_reflns_av_R_equivalents 0.0605
_diffrn_reflns_av_sigmaI/netI 0.0453
_diffrn_reflns_limit_h_max 11
_diffrn_reflns_limit_h_min -11
_diffrn_reflns_limit_k_max 6
_diffrn_reflns_limit_k_min -6
_diffrn_reflns_limit_l_max 43
_diffrn_reflns_limit_l_min -43
_diffrn_reflns_number 17574
_diffrn_reflns_theta_full 26.02
_diffrn_reflns_theta_max 26.02
_diffrn_reflns_theta_min 1.17
_exptl_absorpt_coefficient_mu 0.389
_exptl_absorpt_correction_T_max 0.9123
_exptl_absorpt_correction_T_min 0.8351
_exptl_absorpt_correction_type multi-scan
_exptl_absorpt_process_details Sadabs
_exptl_crystal_colour Colorless
_exptl_crystal_density_diffrn 1.474
_exptl_crystal_density_method 'not measured'
_exptl_crystal_description Needle
_exptl_crystal_F_000 824
_exptl_crystal_size_max 0.48
_exptl_crystal_size_mid 0.36
_exptl_crystal_size_min 0.24
_refine_diff_density_max 0.374
_refine_diff_density_min -0.330
_refine_diff_density_rms 0.066
_refine_ls_extinction_method none
_refine_ls_goodness_of_fit_ref 1.130
_refine_ls_hydrogen_treatment mixed
_refine_ls_matrix_type full
_refine_ls_number_parameters 247
_refine_ls_number_reflns 3515
_refine_ls_number_restraints 0
_refine_ls_restrained_S_all 1.130
_refine_ls_R_factor_all 0.0573
_refine_ls_R_factor_gt 0.0499
_refine_ls_shift/su_max 0.000
_refine_ls_shift/su_mean 0.000
_refine_ls_structure_factor_coef Fsqd
_refine_ls_weighting_details 'calc w=1/[\s^2^(Fo^2^)+(0.0428P)^2^+1.3416P] where P=(Fo^2^+2Fc^2^)/3'
_refine_ls_weighting_scheme calc
_refine_ls_wR_factor_gt 0.1079
_refine_ls_wR_factor_ref 0.1112
_reflns_number_gt 3143
_reflns_number_total 3515
_reflns_threshold_expression >2sigma(I)
_cod_data_source_file cg301825u_si_003.cif
_cod_data_source_block Aceclofenac-piperazine
_cod_depositor_comments
;
The following automatic conversions were performed:

'_symmetry_cell_setting' value 'Monoclinic' changed to 'monoclinic'
according to /home/saulius/struct/CIF-dictionaries/cif_core.dic
dictionary named 'cif_core.dic' version 2.4.2 from
2011-04-26.

'_exptl_absorpt_correction_type' value 'Multi-scan'
changed to 'multi-scan' according to
/home/saulius/struct/CIF-dictionaries/cif_core.dic dictionary named
'cif_core.dic' version 2.4.2 from 2011-04-26.

Automatic conversion script
Id: cif_fix_values 1891 2012-01-12 08:04:46Z andrius 
;
_cod_original_sg_symbol_H-M 'P2(1)/n  '
_cod_database_code 4507584

loop_
_symmetry_equiv_pos_as_xyz
'x, y, z'
'-x+1/2, y+1/2, -z+1/2'
'-x, -y, -z'
'x-1/2, -y-1/2, z-1/2'

loop_
_atom_site_label
_atom_site_type_symbol
_atom_site_fract_x
_atom_site_fract_y
_atom_site_fract_z
_atom_site_U_iso_or_equiv
_atom_site_adp_type
_atom_site_occupancy
_atom_site_symmetry_multiplicity
_atom_site_calc_flag
_atom_site_refinement_flags
Cl1 Cl 0.64887(6) 0.62742(11) 0.134206(17) 0.02140(17) Uani 1 1 d .
Cl2 Cl 0.34800(7) 0.15992(11) 0.238842(17) 0.02221(17) Uani 1 1 d .
O3 O 0.48976(17) 0.1185(3) 0.08169(5) 0.0172(4) Uani 1 1 d .
O1 O 0.67499(19) -0.2146(3) 0.05501(5) 0.0244(4) Uani 1 1 d .
O2 O 0.82261(17) 0.0733(3) 0.03733(5) 0.0168(4) Uani 1 1 d .
N1 N 0.4286(2) 0.2711(4) 0.15909(6) 0.0174(4) Uani 1 1 d .
O4 O 0.34235(19) -0.1069(3) 0.04226(5) 0.0264(4) Uani 1 1 d .
C1 C 0.7026(2) -0.0013(4) 0.04780(6) 0.0138(5) Uani 1 1 d .
C11 C 0.4936(2) 0.4152(4) 0.18812(7) 0.0172(5) Uani 1 1 d .
C3 C 0.3795(2) -0.0373(4) 0.07378(7) 0.0158(5) Uani 1 1 d .
C16 C 0.4622(3) 0.3902(4) 0.22663(7) 0.0188(5) Uani 1 1 d .
C5 C 0.2153(2) 0.0898(4) 0.12574(6) 0.0145(5) Uani 1 1 d .
C7 C -0.0250(3) 0.2540(5) 0.13283(7) 0.0210(5) Uani 1 1 d .
H7 H -0.1275 0.2479 0.1270 0.025 Uiso 1 1 calc R
C8 C 0.0353(3) 0.4303(5) 0.15669(7) 0.0201(5) Uani 1 1 d .
H8 H -0.0260 0.5458 0.1673 0.024 Uiso 1 1 calc R
C4 C 0.3091(3) -0.1056(4) 0.11021(7) 0.0165(5) Uani 1 1 d .
H4A H 0.3866 -0.1483 0.1302 0.020 Uiso 1 1 calc R
H4B H 0.2480 -0.2492 0.1050 0.020 Uiso 1 1 calc R
C2 C 0.5803(3) 0.1805(4) 0.05075(7) 0.0175(5) Uani 1 1 d .
H2A H 0.6227 0.3413 0.0555 0.021 Uiso 1 1 calc R
H2B H 0.5195 0.1855 0.0262 0.021 Uiso 1 1 calc R
C6 C 0.0650(3) 0.0861(4) 0.11745(7) 0.0186(5) Uani 1 1 d .
H6 H 0.0233 -0.0341 0.1009 0.022 Uiso 1 1 calc R
C15 C 0.5216(3) 0.5378(5) 0.25524(7) 0.0220(6) Uani 1 1 d .
H15 H 0.4948 0.5198 0.2809 0.026 Uiso 1 1 calc R
C9 C 0.1850(3) 0.4393(4) 0.16522(7) 0.0170(5) Uani 1 1 d .
H9 H 0.2256 0.5622 0.1814 0.020 Uiso 1 1 calc R
C12 C 0.5982(2) 0.5899(4) 0.18093(7) 0.0181(5) Uani 1 1 d .
C13 C 0.6607(3) 0.7349(5) 0.20945(8) 0.0232(6) Uani 1 1 d .
H13 H 0.7314 0.8505 0.2035 0.028 Uiso 1 1 calc R
C10 C 0.2765(3) 0.2689(4) 0.15013(6) 0.0162(5) Uani 1 1 d .
C14 C 0.6204(3) 0.7121(5) 0.24647(8) 0.0251(6) Uani 1 1 d .
H14 H 0.6604 0.8160 0.2660 0.030 Uiso 1 1 calc R
N2 N 0.8794(2) 0.5281(4) 0.02304(6) 0.0185(5) Uani 1 1 d .
C17 C 0.8636(3) 0.5800(4) -0.01862(7) 0.0196(5) Uani 1 1 d .
H17A H 0.8832 0.7514 -0.0230 0.023 Uiso 1 1 calc R
H17B H 0.7625 0.5451 -0.0288 0.023 Uiso 1 1 calc R
C18 C 1.0306(3) 0.5711(4) 0.03935(7) 0.0189(5) Uani 1 1 d .
H18A H 1.0381 0.5306 0.0670 0.023 Uiso 1 1 calc R
H18B H 1.0554 0.7421 0.0367 0.023 Uiso 1 1 calc R
H1B H 0.480(3) 0.244(5) 0.1409(8) 0.021(7) Uiso 1 1 d .
H1A H 0.815(3) 0.629(5) 0.0367(8) 0.027(8) Uiso 1 1 d .
H2C H 0.855(3) 0.379(6) 0.0263(9) 0.036(9) Uiso 1 1 d .

loop_
_atom_site_aniso_label
_atom_site_aniso_U_11
_atom_site_aniso_U_22
_atom_site_aniso_U_33
_atom_site_aniso_U_23
_atom_site_aniso_U_13
_atom_site_aniso_U_12
Cl1 0.0133(3) 0.0258(3) 0.0257(3) 0.0060(3) 0.0063(2) 0.0017(2)
Cl2 0.0206(3) 0.0259(3) 0.0207(3) 0.0051(2) 0.0059(2) -0.0005(2)
O3 0.0155(9) 0.0160(9) 0.0214(9) -0.0018(7) 0.0098(7) -0.0024(7)
O1 0.0232(10) 0.0137(9) 0.0387(11) 0.0018(8) 0.0202(8) 0.0011(7)
O2 0.0132(8) 0.0145(8) 0.0232(9) 0.0001(7) 0.0054(7) -0.0020(7)
N1 0.0094(10) 0.0267(12) 0.0168(11) -0.0041(9) 0.0054(8) -0.0001(8)
O4 0.0217(10) 0.0368(11) 0.0207(10) -0.0009(8) 0.0024(8) -0.0073(8)
C1 0.0151(12) 0.0144(12) 0.0125(11) -0.0012(9) 0.0057(9) 0.0006(9)
C11 0.0106(11) 0.0186(13) 0.0222(13) 0.0000(10) 0.0002(9) 0.0039(9)
C3 0.0117(11) 0.0156(12) 0.0205(13) 0.0006(10) 0.0026(9) 0.0023(9)
C16 0.0139(12) 0.0206(13) 0.0220(13) 0.0016(10) 0.0014(10) 0.0039(10)
C5 0.0129(11) 0.0175(12) 0.0137(11) 0.0042(9) 0.0052(9) 0.0025(9)
C7 0.0106(12) 0.0303(14) 0.0222(13) 0.0008(11) 0.0007(10) 0.0043(10)
C8 0.0160(12) 0.0248(13) 0.0204(13) 0.0026(10) 0.0064(10) 0.0065(10)
C4 0.0124(12) 0.0156(12) 0.0219(12) 0.0022(10) 0.0043(10) 0.0005(9)
C2 0.0161(12) 0.0159(12) 0.0218(13) 0.0018(10) 0.0113(10) -0.0003(10)
C6 0.0154(12) 0.0232(13) 0.0176(12) -0.0006(10) 0.0031(10) -0.0009(10)
C15 0.0199(13) 0.0278(14) 0.0180(13) -0.0006(11) -0.0007(10) 0.0076(11)
C9 0.0169(12) 0.0181(12) 0.0163(12) 0.0002(10) 0.0048(9) 0.0017(10)
C12 0.0104(12) 0.0219(13) 0.0221(13) 0.0040(10) 0.0023(10) 0.0043(9)
C13 0.0142(12) 0.0207(13) 0.0345(15) 0.0015(11) 0.0000(11) 0.0016(10)
C10 0.0136(11) 0.0213(13) 0.0137(12) 0.0061(10) 0.0020(9) 0.0002(9)
C14 0.0203(13) 0.0245(14) 0.0292(15) -0.0053(11) -0.0070(11) 0.0030(11)
N2 0.0162(11) 0.0103(11) 0.0305(12) -0.0005(9) 0.0113(9) -0.0005(8)
C17 0.0132(12) 0.0168(12) 0.0290(14) -0.0006(10) 0.0033(10) 0.0001(9)
C18 0.0193(13) 0.0154(12) 0.0225(13) -0.0003(10) 0.0055(10) -0.0010(10)

loop_
_atom_type_symbol
_atom_type_description
_atom_type_scat_dispersion_real
_atom_type_scat_dispersion_imag
_atom_type_scat_source
C C 0.0033 0.0016 'International Tables Vol C Tables 4.2.6.8 and 6.1.1.4'
H H 0.0000 0.0000 'International Tables Vol C Tables 4.2.6.8 and 6.1.1.4'
N N 0.0061 0.0033 'International Tables Vol C Tables 4.2.6.8 and 6.1.1.4'
O O 0.0106 0.0060 'International Tables Vol C Tables 4.2.6.8 and 6.1.1.4'
Cl Cl 0.1484 0.1585 'International Tables Vol C Tables 4.2.6.8 and 6.1.1.4'

loop_
_geom_angle_atom_site_label_1
_geom_angle_atom_site_label_2
_geom_angle_atom_site_label_3
_geom_angle
_geom_angle_site_symmetry_1
_geom_angle_site_symmetry_3
C3 O3 C2 117.61(18) . .
C11 N1 C10 122.1(2) . .
C11 N1 H1B 115.1(19) . .
C10 N1 H1B 115.8(19) . .
O1 C1 O2 124.8(2) . .
O1 C1 C2 117.5(2) . .
O2 C1 C2 117.6(2) . .
N1 C11 C16 122.1(2) . .
N1 C11 C12 122.4(2) . .
C16 C11 C12 115.5(2) . .
O4 C3 O3 124.1(2) . .
O4 C3 C4 125.4(2) . .
O3 C3 C4 110.5(2) . .
C15 C16 C11 122.4(2) . .
C15 C16 Cl2 118.9(2) . .
C11 C16 Cl2 118.63(19) . .
C6 C5 C10 119.0(2) . .
C6 C5 C4 119.7(2) . .
C10 C5 C4 121.2(2) . .
C8 C7 C6 119.6(2) . .
C8 C7 H7 120.2 . .
C6 C7 H7 120.2 . .
C7 C8 C9 120.3(2) . .
C7 C8 H8 119.9 . .
C9 C8 H8 119.9 . .
C3 C4 C5 113.87(19) . .
C3 C4 H4A 108.8 . .
C5 C4 H4A 108.8 . .
C3 C4 H4B 108.8 . .
C5 C4 H4B 108.8 . .
H4A C4 H4B 107.7 . .
O3 C2 C1 110.77(18) . .
O3 C2 H2A 109.5 . .
C1 C2 H2A 109.5 . .
O3 C2 H2B 109.5 . .
C1 C2 H2B 109.5 . .
H2A C2 H2B 108.1 . .
C7 C6 C5 121.4(2) . .
C7 C6 H6 119.3 . .
C5 C6 H6 119.3 . .
C16 C15 C14 119.8(2) . .
C16 C15 H15 120.1 . .
C14 C15 H15 120.1 . .
C8 C9 C10 120.5(2) . .
C8 C9 H9 119.7 . .
C10 C9 H9 119.7 . .
C13 C12 C11 122.4(2) . .
C13 C12 Cl1 118.72(19) . .
C11 C12 Cl1 118.85(19) . .
C14 C13 C12 119.9(2) . .
C14 C13 H13 120.1 . .
C12 C13 H13 120.1 . .
C9 C10 C5 119.3(2) . .
C9 C10 N1 121.6(2) . .
C5 C10 N1 119.2(2) . .
C13 C14 C15 119.9(2) . .
C13 C14 H14 120.1 . .
C15 C14 H14 120.1 . .
C17 N2 C18 111.70(19) . .
C17 N2 H1A 110.3(16) . .
C18 N2 H1A 107.9(17) . .
C17 N2 H2C 108(2) . .
C18 N2 H2C 110(2) . .
H1A N2 H2C 109(3) . .
N2 C17 C18 109.8(2) . 3_765
N2 C17 H17A 109.7 . .
C18 C17 H17A 109.7 3_765 .
N2 C17 H17B 109.7 . .
C18 C17 H17B 109.7 3_765 .
H17A C17 H17B 108.2 . .
N2 C18 C17 110.0(2) . 3_765
N2 C18 H18A 109.7 . .
C17 C18 H18A 109.7 3_765 .
N2 C18 H18B 109.7 . .
C17 C18 H18B 109.7 3_765 .
H18A C18 H18B 108.2 . .

loop_
_geom_bond_atom_site_label_1
_geom_bond_atom_site_label_2
_geom_bond_distance
_geom_bond_site_symmetry_2
Cl1 C12 1.739(2) .
Cl2 C16 1.734(3) .
O3 C3 1.350(3) .
O3 C2 1.450(3) .
O1 C1 1.250(3) .
O2 C1 1.257(3) .
N1 C11 1.396(3) .
N1 C10 1.411(3) .
N1 H1B 0.83(3) .
O4 C3 1.194(3) .
C1 C2 1.526(3) .
C11 C16 1.401(3) .
C11 C12 1.406(3) .
C3 C4 1.516(3) .
C16 C15 1.379(4) .
C5 C6 1.391(3) .
C5 C10 1.406(3) .
C5 C4 1.516(3) .
C7 C8 1.382(4) .
C7 C6 1.385(3) .
C7 H7 0.9500 .
C8 C9 1.388(3) .
C8 H8 0.9500 .
C4 H4A 0.9900 .
C4 H4B 0.9900 .
C2 H2A 0.9900 .
C2 H2B 0.9900 .
C6 H6 0.9500 .
C15 C14 1.381(4) .
C15 H15 0.9500 .
C9 C10 1.399(3) .
C9 H9 0.9500 .
C12 C13 1.378(4) .
C13 C14 1.375(4) .
C13 H13 0.9500 .
C14 H14 0.9500 .
N2 C17 1.479(3) .
N2 C18 1.484(3) .
N2 H1A 0.97(3) .
N2 H2C 0.88(3) .
C17 C18 1.511(3) 3_765
C17 H17A 0.9900 .
C17 H17B 0.9900 .
C18 C17 1.511(3) 3_765
C18 H18A 0.9900 .
C18 H18B 0.9900 .
